data_2226487
loop_
_publ_author_name
'Li, Yu-Feng'
'Jian, Fang-Fang'

_publ_section_title
;
 4-Ethyl-1-[4-(methylsulfanyl)benzylidene]thiosemicarbazide
;
_journal_coeditor_code HB5494
_journal_issue 7
_journal_name_full 'Acta Crystallographica Section E'
_journal_page_first o1715
_journal_paper_doi 10.1107/S1600536810022920
_journal_volume 66
_journal_year 2010
_chemical_formula_iupac 'C11 H15 N3 S2'
_chemical_formula_moiety 'C11 H15 N3 S2'
_chemical_formula_sum 'C11 H15 N3 S2'
_chemical_formula_weight 253.38
_chemical_name_systematic
;
4-Ethyl-1-[4-(methylsulfanyl)benzylidene]thiosemicarbazide
;
_space_group_IT_number 2
_symmetry_cell_setting triclinic
_symmetry_space_group_name_Hall '-P 1'
_symmetry_space_group_name_H-M 'P -1'
_atom_sites_solution_hydrogens geom
_atom_sites_solution_primary direct
_atom_sites_solution_secondary difmap
_audit_creation_method SHELXL-97
_cell_angle_alpha 111.07(3)
_cell_angle_beta 91.62(3)
_cell_angle_gamma 100.43(3)
_cell_formula_units_Z 8
_cell_length_a 10.496(2)
_cell_length_b 15.737(3)
_cell_length_c 17.542(4)
_cell_measurement_reflns_used 8042
_cell_measurement_temperature 293(2)
_cell_measurement_theta_max 27.48
_cell_measurement_theta_min 3.01
_cell_volume 2645.3(11)
_computing_cell_refinement 'SAINT (Bruker, 1997)'
_computing_data_collection 'SMART (Bruker, 1997)'
_computing_data_reduction 'SAINT (Bruker, 1997)'
_computing_molecular_graphics 'SHELXTL (Sheldrick, 2008)'
_computing_publication_material 'SHELXTL (Sheldrick, 2008)'
_computing_structure_refinement 'SHELXL97 (Sheldrick, 2008)'
_computing_structure_solution 'SHELXS97 (Sheldrick, 2008)'
_diffrn_ambient_temperature 293(2)
_diffrn_measured_fraction_theta_full 0.991
_diffrn_measured_fraction_theta_max 0.991
_diffrn_measurement_device_type 'Bruker SMART CCD'
_diffrn_measurement_method 'phi and omega scans'
_diffrn_radiation_monochromator graphite
_diffrn_radiation_source 'fine-focus sealed tube'
_diffrn_radiation_type MoK\a
_diffrn_radiation_wavelength 0.71073
_diffrn_reflns_av_R_equivalents 0.0415
_diffrn_reflns_av_sigmaI/netI 0.0464
_diffrn_reflns_limit_h_max 13
_diffrn_reflns_limit_h_min -13
_diffrn_reflns_limit_k_max 20
_diffrn_reflns_limit_k_min -20
_diffrn_reflns_limit_l_max 22
_diffrn_reflns_limit_l_min -22
_diffrn_reflns_number 26033
_diffrn_reflns_theta_full 27.48
_diffrn_reflns_theta_max 27.48
_diffrn_reflns_theta_min 3.01
_exptl_absorpt_coefficient_mu 0.381
_exptl_absorpt_correction_type none
_exptl_crystal_colour colorless
_exptl_crystal_density_diffrn 1.272
_exptl_crystal_density_method 'not measured'
_exptl_crystal_description block
_exptl_crystal_F_000 1072
_exptl_crystal_size_max 0.22
_exptl_crystal_size_mid 0.20
_exptl_crystal_size_min 0.18
_refine_diff_density_max 0.678
_refine_diff_density_min -0.440
_refine_ls_extinction_method none
_refine_ls_goodness_of_fit_ref 1.314
_refine_ls_hydrogen_treatment constr
_refine_ls_matrix_type full
_refine_ls_number_parameters 577
_refine_ls_number_reflns 12032
_refine_ls_number_restraints 0
_refine_ls_restrained_S_all 1.314
_refine_ls_R_factor_all 0.0797
_refine_ls_R_factor_gt 0.0529
_refine_ls_shift/su_max 0.001
_refine_ls_shift/su_mean 0.000
_refine_ls_structure_factor_coef Fsqd
_refine_ls_weighting_details 'calc w=1/[\s^2^(Fo^2^)+(0.1000P)^2^] where P=(Fo^2^+2Fc^2^)/3'
_refine_ls_weighting_scheme calc
_refine_ls_wR_factor_gt 0.1663
_refine_ls_wR_factor_ref 0.2007
_reflns_number_gt 8042
_reflns_number_total 12032
_reflns_threshold_expression I>2\s(I)
_cod_data_source_file hb5494.cif
_cod_data_source_block I
_cod_original_cell_volume 2645.4(9)
_cod_database_code 2226487
_cod_database_fobs_code 2226487

loop_
_symmetry_equiv_pos_as_xyz
'x, y, z'
'-x, -y, -z'

loop_
_atom_site_type_symbol
_atom_site_label
_atom_site_fract_x
_atom_site_fract_y
_atom_site_fract_z
_atom_site_U_iso_or_equiv
_atom_site_adp_type
_atom_site_calc_flag
_atom_site_refinement_flags
_atom_site_occupancy
_atom_site_disorder_assembly
_atom_site_disorder_group
S S1D 0.70888(7) 0.63167(4) 0.27855(3) 0.06536(19) Uani d . 1 . .
S S2A 0.77477(8) -0.09229(4) 0.25247(3) 0.0713(2) Uani d . 1 . .
S S1B 0.81356(8) -0.20823(4) -0.11837(3) 0.0747(2) Uani d . 1 . .
S S2D 0.91253(8) 1.22890(5) 0.82918(4) 0.0787(2) Uani d . 1 . .
S S1C 0.59612(10) -0.26828(5) -0.35997(4) 0.0909(3) Uani d . 1 . .
S S2C 0.57360(9) 0.35118(5) 0.15668(5) 0.0892(3) Uani d . 1 . .
S S1A 0.63732(9) -0.69992(6) -0.29039(5) 0.0952(3) Uani d . 1 . .
S S2B 1.00646(10) -0.79759(6) -0.60067(5) 0.0999(3) Uani d . 1 . .
N N3A 0.72112(19) -0.26196(13) 0.14045(10) 0.0570(5) Uani d . 1 . .
H H3AA 0.6975 -0.2804 0.1795 0.068 Uiso calc R 1 . .
N N3D 0.6760(2) 0.68551(12) 0.43757(10) 0.0601(5) Uani d . 1 . .
H H3DA 0.6771 0.7297 0.4842 0.072 Uiso calc R 1 . .
N N2A 0.71480(17) -0.32505(12) 0.06176(10) 0.0522(4) Uani d . 1 . .
N N2D 0.75067(19) 0.80099(12) 0.39072(10) 0.0562(4) Uani d . 1 . .
H H2DA 0.7700 0.8205 0.3517 0.067 Uiso calc R 1 . .
N N1D 0.76168(17) 0.86248(12) 0.46999(10) 0.0528(4) Uani d . 1 . .
N N1A 0.7964(2) -0.14877(13) 0.09172(10) 0.0604(5) Uani d . 1 . .
H H1AA 0.7847 -0.1934 0.0445 0.072 Uiso calc R 1 . .
C C3D 0.7090(2) 0.70904(15) 0.37417(11) 0.0507(5) Uani d . 1 . .
C C3A 0.7648(2) -0.17061(15) 0.15602(12) 0.0541(5) Uani d . 1 . .
N N3B 0.8723(2) -0.42118(14) -0.30377(11) 0.0618(5) Uani d . 1 . .
C C5A 0.66625(19) -0.48223(14) -0.03193(12) 0.0493(5) Uani d . 1 . .
C C4A 0.6790(2) -0.41118(15) 0.05027(13) 0.0512(5) Uani d . 1 . .
H H4AA 0.6608 -0.4286 0.0948 0.061 Uiso calc R 1 . .
C C5D 0.8371(2) 1.01651(15) 0.56714(12) 0.0517(5) Uani d . 1 . .
C C4D 0.8144(2) 0.94679(15) 0.48379(12) 0.0534(5) Uani d . 1 . .
H H4DA 0.8388 0.9642 0.4401 0.064 Uiso calc R 1 . .
N N3C 0.5771(2) -0.04440(14) -0.17236(11) 0.0680(5) Uani d . 1 . .
N N2B 0.8282(2) -0.34282(14) -0.25800(10) 0.0663(5) Uani d . 1 . .
H H2BA 0.7763 -0.3203 -0.2807 0.080 Uiso calc R 1 . .
N N1B 0.9511(2) -0.34109(14) -0.14897(11) 0.0666(5) Uani d . 1 . .
H H1BA 0.9764 -0.3872 -0.1845 0.080 Uiso calc R 1 . .
C C3B 0.8681(2) -0.30171(16) -0.17630(13) 0.0608(6) Uani d . 1 . .
C C6A 0.6774(2) -0.45969(16) -0.10174(13) 0.0610(6) Uani d . 1 . .
H H6AA 0.6934 -0.3976 -0.0963 0.073 Uiso calc R 1 . .
C C8D 0.8865(2) 1.15085(16) 0.72642(13) 0.0573(5) Uani d . 1 . .
C C10D 0.8050(2) 0.99256(16) 0.63471(13) 0.0583(5) Uani d . 1 . .
H H10A 0.7679 0.9313 0.6269 0.070 Uiso calc R 1 . .
N N2C 0.6029(3) -0.12828(16) -0.22144(11) 0.0800(7) Uani d . 1 . .
H H2CA 0.6489 -0.1564 -0.2009 0.096 Uiso calc R 1 . .
C C8B 0.9502(2) -0.69882(16) -0.54091(14) 0.0610(5) Uani d . 1 . .
C C6D 0.8938(2) 1.10765(16) 0.58141(14) 0.0598(5) Uani d . 1 . .
H H6DA 0.9158 1.1247 0.5372 0.072 Uiso calc R 1 . .
C C8C 0.5907(2) 0.24294(16) 0.08527(14) 0.0609(5) Uani d . 1 . .
C C8A 0.6428(2) -0.62037(17) -0.18858(14) 0.0635(6) Uani d . 1 . .
C C5B 0.8749(2) -0.53968(16) -0.43370(13) 0.0573(5) Uani d . 1 . .
C C9A 0.6289(2) -0.64442(17) -0.12059(16) 0.0666(6) Uani d . 1 . .
H H9AA 0.6117 -0.7068 -0.1268 0.080 Uiso calc R 1 . .
C C7B 0.8681(3) -0.65617(18) -0.56913(13) 0.0729(7) Uani d . 1 . .
H H7BA 0.8373 -0.6800 -0.6245 0.087 Uiso calc R 1 . .
C C10A 0.6406(2) -0.57573(16) -0.04307(14) 0.0591(5) Uani d . 1 . .
H H10B 0.6311 -0.5927 0.0024 0.071 Uiso calc R 1 . .
C C9D 0.8283(2) 1.05956(17) 0.71286(13) 0.0632(6) Uani d . 1 . .
H H9DA 0.8046 1.0433 0.7572 0.076 Uiso calc R 1 . .
C C7A 0.6651(3) -0.52784(19) -0.17804(14) 0.0705(7) Uani d . 1 . .
H H7AA 0.6721 -0.5113 -0.2238 0.085 Uiso calc R 1 . .
C C4B 0.8349(3) -0.45683(17) -0.37994(13) 0.0646(6) Uani d . 1 . .
H H4BA 0.7803 -0.4292 -0.4019 0.078 Uiso calc R 1 . .
C C10B 0.9567(2) -0.58410(18) -0.40533(13) 0.0650(6) Uani d . 1 . .
H H10C 0.9866 -0.5609 -0.3499 0.078 Uiso calc R 1 . .
C C2D 0.6381(3) 0.59073(18) 0.43388(14) 0.0745(7) Uani d . 1 . .
H H2DB 0.6588 0.5894 0.4876 0.089 Uiso calc R 1 . .
H H2DC 0.6886 0.5522 0.3957 0.089 Uiso calc R 1 . .
C C3C 0.5568(3) -0.16705(18) -0.30147(14) 0.0713(7) Uani d . 1 . .
C C6C 0.5343(3) 0.13004(18) -0.05242(15) 0.0656(6) Uani d . 1 . .
H H6CA 0.4886 0.1116 -0.1038 0.079 Uiso calc R 1 . .
C C9B 0.9939(3) -0.66138(19) -0.45749(15) 0.0693(6) Uani d . 1 . .
H H9BA 1.0496 -0.6896 -0.4370 0.083 Uiso calc R 1 . .
C C7D 0.9188(2) 1.17422(16) 0.66004(14) 0.0628(6) Uani d . 1 . .
H H7DA 0.9577 1.2352 0.6681 0.075 Uiso calc R 1 . .
C C4C 0.6275(3) -0.0129(2) -0.09849(15) 0.0810(8) Uani d . 1 . .
H H4CA 0.6772 -0.0480 -0.0823 0.097 Uiso calc R 1 . .
C C5C 0.6116(3) 0.07495(17) -0.03801(13) 0.0659(6) Uani d . 1 . .
C C2A 0.8492(3) -0.05562(18) 0.09475(15) 0.0809(9) Uani d . 1 . .
H H2AB 0.8181 -0.0110 0.1408 0.097 Uiso calc R 1 . .
H H2AC 0.8168 -0.0496 0.0450 0.097 Uiso calc R 1 . .
N N1C 0.4853(3) -0.12191(17) -0.32778(13) 0.0853(7) Uani d . 1 . .
H H1CA 0.4686 -0.0718 -0.2926 0.102 Uiso calc R 1 . .
C C6B 0.8302(3) -0.57779(18) -0.51630(14) 0.0746(7) Uani d . 1 . .
H H6BA 0.7735 -0.5502 -0.5367 0.089 Uiso calc R 1 . .
C C7C 0.5234(3) 0.21250(18) 0.00832(16) 0.0709(7) Uani d . 1 . .
H H7CA 0.4696 0.2484 -0.0027 0.085 Uiso calc R 1 . .
C C10C 0.6784(4) 0.1063(2) 0.03940(17) 0.1071(13) Uani d . 1 . .
H H10D 0.7324 0.0706 0.0507 0.129 Uiso calc R 1 . .
C C9C 0.6676(4) 0.1891(2) 0.10045(16) 0.0900(10) Uani d . 1 . .
H H9CA 0.7132 0.2078 0.1520 0.108 Uiso calc R 1 . .
C C2B 1.0029(3) -0.3124(2) -0.06345(15) 0.0783(7) Uani d . 1 . .
H H2BB 0.9320 -0.3077 -0.0288 0.094 Uiso calc R 1 . .
H H2BC 1.0604 -0.2517 -0.0462 0.094 Uiso calc R 1 . .
C C11D 0.9757(3) 1.3390(2) 0.82323(17) 0.0862(9) Uani d . 1 . .
H H11A 0.9925 1.3859 0.8775 0.129 Uiso calc R 1 . .
H H11B 0.9135 1.3537 0.7913 0.129 Uiso calc R 1 . .
H H11C 1.0553 1.3367 0.7976 0.129 Uiso calc R 1 . .
C C1B 1.0759(4) -0.3812(3) -0.05415(18) 0.1076(12) Uani d . 1 . .
H H1BB 1.1090 -0.3622 0.0023 0.161 Uiso calc R 1 . .
H H1BC 1.1470 -0.3848 -0.0876 0.161 Uiso calc R 1 . .
H H1BD 1.0187 -0.4412 -0.0711 0.161 Uiso calc R 1 . .
C C11A 0.5706(3) -0.8097(2) -0.2859(2) 0.1097(12) Uani d . 1 . .
H H11D 0.5645 -0.8573 -0.3395 0.165 Uiso calc R 1 . .
H H11E 0.4854 -0.8092 -0.2675 0.165 Uiso calc R 1 . .
H H11F 0.6258 -0.8221 -0.2482 0.165 Uiso calc R 1 . .
C C1A 0.9928(4) -0.0328(2) 0.1032(2) 0.1091(12) Uani d . 1 . .
H H1AB 1.0221 0.0298 0.1060 0.164 Uiso calc R 1 . .
H H1AC 1.0243 -0.0750 0.0566 0.164 Uiso calc R 1 . .
H H1AD 1.0256 -0.0384 0.1525 0.164 Uiso calc R 1 . .
C C11C 0.6779(4) 0.3679(2) 0.24419(17) 0.0959(10) Uani d . 1 . .
H H11G 0.6743 0.4263 0.2867 0.144 Uiso calc R 1 . .
H H11H 0.7655 0.3683 0.2299 0.144 Uiso calc R 1 . .
H H11I 0.6503 0.3183 0.2635 0.144 Uiso calc R 1 . .
C C1D 0.4976(4) 0.5507(2) 0.4078(2) 0.1096(12) Uani d . 1 . .
H H1DB 0.4785 0.4877 0.4054 0.164 Uiso calc R 1 . .
H H1DC 0.4764 0.5516 0.3546 0.164 Uiso calc R 1 . .
H H1DD 0.4470 0.5869 0.4466 0.164 Uiso calc R 1 . .
C C11B 0.9299(4) -0.8277(2) -0.70075(18) 0.1145(13) Uani d . 1 . .
H H11J 0.9563 -0.8820 -0.7376 0.172 Uiso calc R 1 . .
H H11K 0.9548 -0.7770 -0.7190 0.172 Uiso calc R 1 . .
H H11L 0.8371 -0.8407 -0.6999 0.172 Uiso calc R 1 . .
C C2C 0.4309(5) -0.1508(3) -0.4138(2) 0.1359(18) Uani d . 1 . .
H H2CB 0.4887 -0.1851 -0.4491 0.163 Uiso calc R 1 . .
H H2CC 0.3478 -0.1933 -0.4218 0.163 Uiso calc R 1 . .
C C1C 0.4128(6) -0.0818(4) -0.4382(3) 0.172(2) Uani d . 1 . .
H H1CB 0.3779 -0.1075 -0.4948 0.258 Uiso calc R 1 . .
H H1CC 0.4945 -0.0398 -0.4319 0.258 Uiso calc R 1 . .
H H1CD 0.3529 -0.0487 -0.4053 0.258 Uiso calc R 1 . .

loop_
_atom_site_aniso_label
_atom_site_aniso_U_11
_atom_site_aniso_U_22
_atom_site_aniso_U_33
_atom_site_aniso_U_12
_atom_site_aniso_U_13
_atom_site_aniso_U_23
S1D 0.0967(5) 0.0526(3) 0.0385(3) 0.0130(3) 0.0152(3) 0.0077(2)
S2A 0.1070(5) 0.0539(3) 0.0419(3) 0.0123(3) 0.0111(3) 0.0065(2)
S1B 0.1203(6) 0.0505(3) 0.0483(3) 0.0269(3) 0.0128(3) 0.0075(2)
S2D 0.0965(5) 0.0675(4) 0.0514(3) 0.0182(4) 0.0026(3) -0.0028(3)
S1C 0.1435(7) 0.0710(5) 0.0468(3) 0.0242(5) 0.0222(4) 0.0065(3)
S2C 0.1155(6) 0.0633(4) 0.0799(4) 0.0435(4) 0.0096(4) 0.0041(3)
S1A 0.1066(6) 0.0885(6) 0.0643(4) 0.0383(5) 0.0037(4) -0.0109(4)
S2B 0.1272(7) 0.0838(5) 0.0892(5) 0.0574(5) 0.0367(5) 0.0136(4)
N3A 0.0729(11) 0.0503(10) 0.0397(8) 0.0053(9) 0.0075(8) 0.0106(7)
N3D 0.0909(13) 0.0461(10) 0.0395(8) 0.0157(9) 0.0130(9) 0.0101(7)
N2A 0.0592(10) 0.0494(10) 0.0410(8) 0.0119(8) 0.0037(7) 0.0082(7)
N2D 0.0743(11) 0.0474(10) 0.0395(8) 0.0061(8) 0.0095(8) 0.0102(7)
N1D 0.0615(10) 0.0479(10) 0.0411(8) 0.0110(8) 0.0028(8) 0.0075(7)
N1A 0.0905(13) 0.0443(10) 0.0422(9) 0.0149(9) 0.0042(9) 0.0108(7)
C3D 0.0574(11) 0.0493(11) 0.0402(9) 0.0110(9) 0.0043(9) 0.0105(8)
C3A 0.0659(12) 0.0485(11) 0.0436(10) 0.0150(10) 0.0040(9) 0.0104(9)
N3B 0.0800(12) 0.0551(11) 0.0453(9) 0.0186(9) 0.0140(9) 0.0100(8)
C5A 0.0441(9) 0.0489(11) 0.0492(10) 0.0115(8) 0.0030(8) 0.0106(9)
C4A 0.0556(11) 0.0486(12) 0.0478(10) 0.0104(9) 0.0065(9) 0.0161(9)
C5D 0.0540(11) 0.0493(11) 0.0469(10) 0.0130(9) 0.0074(9) 0.0106(9)
C4D 0.0621(12) 0.0494(12) 0.0451(10) 0.0117(10) 0.0070(9) 0.0130(9)
N3C 0.0942(14) 0.0589(12) 0.0491(10) 0.0246(11) 0.0133(10) 0.0130(9)
N2B 0.0976(14) 0.0554(11) 0.0430(9) 0.0286(10) 0.0108(10) 0.0082(8)
N1B 0.0814(13) 0.0629(12) 0.0460(9) 0.0213(10) 0.0070(9) 0.0057(8)
C3B 0.0774(14) 0.0512(12) 0.0452(11) 0.0066(11) 0.0152(10) 0.0101(9)
C6A 0.0747(14) 0.0515(13) 0.0503(11) 0.0073(11) 0.0003(11) 0.0145(10)
C8D 0.0573(11) 0.0520(12) 0.0506(11) 0.0149(10) 0.0039(10) 0.0034(9)
C10D 0.0697(13) 0.0490(12) 0.0479(11) 0.0070(10) 0.0019(10) 0.0110(9)
N2C 0.1209(18) 0.0689(14) 0.0436(10) 0.0397(13) 0.0111(11) 0.0033(9)
C8B 0.0715(13) 0.0535(13) 0.0585(12) 0.0197(11) 0.0223(11) 0.0169(10)
C6D 0.0714(14) 0.0493(12) 0.0526(11) 0.0095(10) 0.0107(10) 0.0129(9)
C8C 0.0732(14) 0.0511(12) 0.0585(12) 0.0226(11) 0.0109(11) 0.0154(10)
C8A 0.0585(12) 0.0613(14) 0.0571(12) 0.0210(11) 0.0045(10) 0.0019(11)
C5B 0.0706(13) 0.0556(13) 0.0444(10) 0.0187(11) 0.0105(10) 0.0139(9)
C9A 0.0701(14) 0.0455(12) 0.0763(15) 0.0192(11) 0.0077(12) 0.0097(11)
C7B 0.106(2) 0.0682(16) 0.0422(11) 0.0349(15) 0.0066(12) 0.0091(11)
C10A 0.0672(13) 0.0519(12) 0.0585(12) 0.0164(10) 0.0078(11) 0.0186(10)
C9D 0.0747(14) 0.0642(14) 0.0463(11) 0.0131(12) 0.0064(11) 0.0159(10)
C7A 0.0849(16) 0.0728(17) 0.0473(11) 0.0153(13) 0.0049(12) 0.0150(11)
C4B 0.0866(16) 0.0567(13) 0.0472(11) 0.0237(12) 0.0081(11) 0.0107(10)
C10B 0.0782(15) 0.0688(15) 0.0458(11) 0.0223(12) 0.0016(11) 0.0156(10)
C2D 0.121(2) 0.0592(14) 0.0466(11) 0.0271(15) 0.0150(13) 0.0188(10)
C3C 0.0975(18) 0.0653(15) 0.0440(11) 0.0066(14) 0.0162(12) 0.0161(11)
C6C 0.0747(14) 0.0615(14) 0.0585(13) 0.0219(12) -0.0009(11) 0.0165(11)
C9B 0.0745(15) 0.0723(16) 0.0648(14) 0.0324(13) 0.0087(12) 0.0214(12)
C7D 0.0689(14) 0.0452(12) 0.0634(13) 0.0093(10) 0.0091(11) 0.0082(10)
C4C 0.120(2) 0.0703(17) 0.0514(13) 0.0495(16) -0.0003(14) 0.0073(11)
C5C 0.0911(17) 0.0586(14) 0.0498(11) 0.0332(13) 0.0062(12) 0.0137(10)
C2A 0.150(3) 0.0504(14) 0.0482(12) 0.0322(16) 0.0097(15) 0.0191(10)
N1C 0.1164(19) 0.0747(15) 0.0538(11) 0.0089(14) -0.0073(12) 0.0169(11)
C6B 0.110(2) 0.0676(16) 0.0466(11) 0.0409(15) 0.0020(13) 0.0111(11)
C7C 0.0818(16) 0.0571(14) 0.0741(15) 0.0285(12) 0.0001(13) 0.0183(12)
C10C 0.174(3) 0.086(2) 0.0610(15) 0.083(2) -0.0183(19) 0.0023(14)
C9C 0.139(3) 0.0724(17) 0.0543(13) 0.0541(18) -0.0147(16) 0.0044(12)
C2B 0.0872(17) 0.0840(19) 0.0493(12) 0.0206(15) -0.0004(12) 0.0069(12)
C11D 0.0785(17) 0.0711(17) 0.0765(17) 0.0053(14) 0.0112(14) -0.0065(13)
C1B 0.125(3) 0.136(3) 0.0639(16) 0.062(2) 0.0024(18) 0.0238(18)
C11A 0.0859(19) 0.083(2) 0.114(3) 0.0141(17) 0.0107(19) -0.0176(18)
C1A 0.133(3) 0.067(2) 0.118(3) -0.0126(19) 0.008(2) 0.0404(18)
C11C 0.133(3) 0.0739(19) 0.0641(16) 0.0293(18) 0.0092(17) 0.0015(13)
C1D 0.124(3) 0.082(2) 0.112(3) -0.014(2) 0.011(2) 0.040(2)
C11B 0.177(4) 0.074(2) 0.0721(18) 0.026(2) 0.041(2) 0.0006(15)
C2C 0.217(5) 0.098(3) 0.074(2) 0.007(3) -0.044(3) 0.0247(19)
C1C 0.240(6) 0.159(5) 0.125(3) 0.067(4) -0.062(4) 0.054(3)

loop_
_atom_type_symbol
_atom_type_description
_atom_type_scat_dispersion_real
_atom_type_scat_dispersion_imag
_atom_type_scat_source
C C 0.0033 0.0016 'International Tables Vol C Tables 4.2.6.8 and 6.1.1.4'
H H 0.0000 0.0000 'International Tables Vol C Tables 4.2.6.8 and 6.1.1.4'
N N 0.0061 0.0033 'International Tables Vol C Tables 4.2.6.8 and 6.1.1.4'
S S 0.1246 0.1234 'International Tables Vol C Tables 4.2.6.8 and 6.1.1.4'

loop_
_geom_angle_atom_site_label_1
_geom_angle_atom_site_label_2
_geom_angle_atom_site_label_3
_geom_angle_site_symmetry_1
_geom_angle_site_symmetry_3
_geom_angle
_geom_angle_publ_flag
C8D S2D C11D . . 104.40(13) ?
C8C S2C C11C . . 104.08(13) ?
C8A S1A C11A . . 104.33(15) ?
C8B S2B C11B . . 104.45(16) ?
C3A N3A N2A . . 119.28(17) ?
C3A N3A H3AA . . 120.4 ?
N2A N3A H3AA . . 120.4 ?
C3D N3D C2D . . 124.72(18) ?
C3D N3D H3DA . . 117.6 ?
C2D N3D H3DA . . 117.6 ?
C4A N2A N3A . . 117.34(18) ?
C3D N2D N1D . . 119.31(17) ?
C3D N2D H2DA . . 120.3 ?
N1D N2D H2DA . . 120.3 ?
C4D N1D N2D . . 117.00(18) ?
C3A N1A C2A . . 125.21(19) ?
C3A N1A H1AA . . 117.4 ?
C2A N1A H1AA . . 117.4 ?
N3D C3D N2D . . 116.24(18) ?
N3D C3D S1D . . 123.83(17) ?
N2D C3D S1D . . 119.84(15) ?
N1A C3A N3A . . 115.98(18) ?
N1A C3A S2A . . 124.11(17) ?
N3A C3A S2A . . 119.91(16) ?
C4B N3B N2B . . 117.1(2) ?
C10A C5A C6A . . 117.6(2) ?
C10A C5A C4A . . 120.3(2) ?
C6A C5A C4A . . 122.0(2) ?
N2A C4A C5A . . 120.58(19) ?
N2A C4A H4AA . . 119.7 ?
C5A C4A H4AA . . 119.7 ?
C6D C5D C10D . . 118.2(2) ?
C6D C5D C4D . . 120.6(2) ?
C10D C5D C4D . . 121.2(2) ?
N1D C4D C5D . . 121.0(2) ?
N1D C4D H4DA . . 119.5 ?
C5D C4D H4DA . . 119.5 ?
C4C N3C N2C . . 115.7(2) ?
C3B N2B N3B . . 118.8(2) ?
C3B N2B H2BA . . 120.6 ?
N3B N2B H2BA . . 120.6 ?
C3B N1B C2B . . 125.2(2) ?
C3B N1B H1BA . . 117.4 ?
C2B N1B H1BA . . 117.4 ?
N1B C3B N2B . . 115.0(2) ?
N1B C3B S1B . . 124.81(17) ?
N2B C3B S1B . . 120.1(2) ?
C7A C6A C5A . . 120.7(2) ?
C7A C6A H6AA . . 119.6 ?
C5A C6A H6AA . . 119.6 ?
C7D C8D C9D . . 118.8(2) ?
C7D C8D S2D . . 124.82(18) ?
C9D C8D S2D . . 116.42(18) ?
C9D C10D C5D . . 120.1(2) ?
C9D C10D H10A . . 119.9 ?
C5D C10D H10A . . 119.9 ?
C3C N2C N3C . . 120.6(2) ?
C3C N2C H2CA . . 119.7 ?
N3C N2C H2CA . . 119.7 ?
C7B C8B C9B . . 118.1(2) ?
C7B C8B S2B . . 125.57(19) ?
C9B C8B S2B . . 116.4(2) ?
C5D C6D C7D . . 121.4(2) ?
C5D C6D H6DA . . 119.3 ?
C7D C6D H6DA . . 119.3 ?
C9C C8C C7C . . 118.4(2) ?
C9C C8C S2C . . 124.19(19) ?
C7C C8C S2C . . 117.39(18) ?
C7A C8A C9A . . 118.9(2) ?
C7A C8A S1A . . 116.1(2) ?
C9A C8A S1A . . 125.0(2) ?
C6B C5B C10B . . 117.6(2) ?
C6B C5B C4B . . 120.2(2) ?
C10B C5B C4B . . 122.3(2) ?
C8A C9A C10A . . 120.0(2) ?
C8A C9A H9AA . . 120.0 ?
C10A C9A H9AA . . 120.0 ?
C8B C7B C6B . . 120.7(2) ?
C8B C7B H7BA . . 119.6 ?
C6B C7B H7BA . . 119.6 ?
C9A C10A C5A . . 121.3(2) ?
C9A C10A H10B . . 119.3 ?
C5A C10A H10B . . 119.3 ?
C10D C9D C8D . . 121.1(2) ?
C10D C9D H9DA . . 119.5 ?
C8D C9D H9DA . . 119.5 ?
C6A C7A C8A . . 121.4(2) ?
C6A C7A H7AA . . 119.3 ?
C8A C7A H7AA . . 119.3 ?
N3B C4B C5B . . 121.7(2) ?
N3B C4B H4BA . . 119.2 ?
C5B C4B H4BA . . 119.2 ?
C9B C10B C5B . . 121.0(2) ?
C9B C10B H10C . . 119.5 ?
C5B C10B H10C . . 119.5 ?
N3D C2D C1D . . 113.1(3) ?
N3D C2D H2DB . . 109.0 ?
C1D C2D H2DB . . 109.0 ?
N3D C2D H2DC . . 109.0 ?
C1D C2D H2DC . . 109.0 ?
H2DB C2D H2DC . . 107.8 ?
N1C C3C N2C . . 116.4(2) ?
N1C C3C S1C . . 124.9(2) ?
N2C C3C S1C . . 118.7(2) ?
C5C C6C C7C . . 120.8(2) ?
C5C C6C H6CA . . 119.6 ?
C7C C6C H6CA . . 119.6 ?
C10B C9B C8B . . 121.3(2) ?
C10B C9B H9BA . . 119.4 ?
C8B C9B H9BA . . 119.4 ?
C8D C7D C6D . . 120.4(2) ?
C8D C7D H7DA . . 119.8 ?
C6D C7D H7DA . . 119.8 ?
N3C C4C C5C . . 123.3(2) ?
N3C C4C H4CA . . 118.3 ?
C5C C4C H4CA . . 118.3 ?
C6C C5C C10C . . 117.1(2) ?
C6C C5C C4C . . 124.1(2) ?
C10C C5C C4C . . 118.8(2) ?
N1A C2A C1A . . 113.2(2) ?
N1A C2A H2AB . . 108.9 ?
C1A C2A H2AB . . 108.9 ?
N1A C2A H2AC . . 108.9 ?
C1A C2A H2AC . . 108.9 ?
H2AB C2A H2AC . . 107.8 ?
C3C N1C C2C . . 124.4(3) ?
C3C N1C H1CA . . 117.8 ?
C2C N1C H1CA . . 117.8 ?
C5B C6B C7B . . 121.3(2) ?
C5B C6B H6BA . . 119.3 ?
C7B C6B H6BA . . 119.3 ?
C6C C7C C8C . . 121.4(2) ?
C6C C7C H7CA . . 119.3 ?
C8C C7C H7CA . . 119.3 ?
C9C C10C C5C . . 122.2(3) ?
C9C C10C H10D . . 118.9 ?
C5C C10C H10D . . 118.9 ?
C8C C9C C10C . . 120.1(2) ?
C8C C9C H9CA . . 120.0 ?
C10C C9C H9CA . . 120.0 ?
N1B C2B C1B . . 110.0(2) ?
N1B C2B H2BB . . 109.7 ?
C1B C2B H2BB . . 109.7 ?
N1B C2B H2BC . . 109.7 ?
C1B C2B H2BC . . 109.7 ?
H2BB C2B H2BC . . 108.2 ?
S2D C11D H11A . . 109.5 ?
S2D C11D H11B . . 109.5 ?
H11A C11D H11B . . 109.5 ?
S2D C11D H11C . . 109.5 ?
H11A C11D H11C . . 109.5 ?
H11B C11D H11C . . 109.5 ?
C2B C1B H1BB . . 109.5 ?
C2B C1B H1BC . . 109.5 ?
H1BB C1B H1BC . . 109.5 ?
C2B C1B H1BD . . 109.5 ?
H1BB C1B H1BD . . 109.5 ?
H1BC C1B H1BD . . 109.5 ?
S1A C11A H11D . . 109.5 ?
S1A C11A H11E . . 109.5 ?
H11D C11A H11E . . 109.5 ?
S1A C11A H11F . . 109.5 ?
H11D C11A H11F . . 109.5 ?
H11E C11A H11F . . 109.5 ?
C2A C1A H1AB . . 109.5 ?
C2A C1A H1AC . . 109.5 ?
H1AB C1A H1AC . . 109.5 ?
C2A C1A H1AD . . 109.5 ?
H1AB C1A H1AD . . 109.5 ?
H1AC C1A H1AD . . 109.5 ?
S2C C11C H11G . . 109.5 ?
S2C C11C H11H . . 109.5 ?
H11G C11C H11H . . 109.5 ?
S2C C11C H11I . . 109.5 ?
H11G C11C H11I . . 109.5 ?
H11H C11C H11I . . 109.5 ?
C2D C1D H1DB . . 109.5 ?
C2D C1D H1DC . . 109.5 ?
H1DB C1D H1DC . . 109.5 ?
C2D C1D H1DD . . 109.5 ?
H1DB C1D H1DD . . 109.5 ?
H1DC C1D H1DD . . 109.5 ?
S2B C11B H11J . . 109.5 ?
S2B C11B H11K . . 109.5 ?
H11J C11B H11K . . 109.5 ?
S2B C11B H11L . . 109.5 ?
H11J C11B H11L . . 109.5 ?
H11K C11B H11L . . 109.5 ?
C1C C2C N1C . . 115.8(4) ?
C1C C2C H2CB . . 108.3 ?
N1C C2C H2CB . . 108.3 ?
C1C C2C H2CC . . 108.3 ?
N1C C2C H2CC . . 108.3 ?
H2CB C2C H2CC . . 107.4 ?
C2C C1C H1CB . . 109.5 ?
C2C C1C H1CC . . 109.5 ?
H1CB C1C H1CC . . 109.5 ?
C2C C1C H1CD . . 109.5 ?
H1CB C1C H1CD . . 109.5 ?
H1CC C1C H1CD . . 109.5 ?

loop_
_geom_bond_atom_site_label_1
_geom_bond_atom_site_label_2
_geom_bond_site_symmetry_2
_geom_bond_distance
_geom_bond_publ_flag
S1D C3D . 1.681(2) ?
S2A C3A . 1.684(2) ?
S1B C3B . 1.670(3) ?
S2D C8D . 1.758(2) ?
S2D C11D . 1.780(3) ?
S1C C3C . 1.688(3) ?
S2C C8C . 1.758(2) ?
S2C C11C . 1.770(3) ?
S1A C8A . 1.767(2) ?
S1A C11A . 1.773(4) ?
S2B C8B . 1.749(2) ?
S2B C11B . 1.771(4) ?
N3A C3A . 1.350(3) ?
N3A N2A . 1.372(2) ?
N3A H3AA . 0.8600 ?
N3D C3D . 1.329(3) ?
N3D C2D . 1.450(3) ?
N3D H3DA . 0.8600 ?
N2A C4A . 1.278(3) ?
N2D C3D . 1.353(3) ?
N2D N1D . 1.366(2) ?
N2D H2DA . 0.8600 ?
N1D C4D . 1.273(3) ?
N1A C3A . 1.326(3) ?
N1A C2A . 1.451(3) ?
N1A H1AA . 0.8600 ?
N3B C4B . 1.267(3) ?
N3B N2B . 1.377(3) ?
C5A C10A . 1.386(3) ?
C5A C6A . 1.394(3) ?
C5A C4A . 1.457(3) ?
C4A H4AA . 0.9300 ?
C5D C6D . 1.378(3) ?
C5D C10D . 1.399(3) ?
C5D C4D . 1.460(3) ?
C4D H4DA . 0.9300 ?
N3C C4C . 1.268(3) ?
N3C N2C . 1.372(3) ?
N2B C3B . 1.360(3) ?
N2B H2BA . 0.8600 ?
N1B C3B . 1.326(3) ?
N1B C2B . 1.459(3) ?
N1B H1BA . 0.8600 ?
C6A C7A . 1.366(3) ?
C6A H6AA . 0.9300 ?
C8D C7D . 1.375(3) ?
C8D C9D . 1.386(3) ?
C10D C9D . 1.378(3) ?
C10D H10A . 0.9300 ?
N2C C3C . 1.347(3) ?
N2C H2CA . 0.8600 ?
C8B C7B . 1.364(3) ?
C8B C9B . 1.394(3) ?
C6D C7D . 1.382(3) ?
C6D H6DA . 0.9300 ?
C8C C9C . 1.357(4) ?
C8C C7C . 1.382(3) ?
C8A C7A . 1.375(4) ?
C8A C9A . 1.379(4) ?
C5B C6B . 1.384(3) ?
C5B C10B . 1.384(3) ?
C5B C4B . 1.450(3) ?
C9A C10A . 1.385(3) ?
C9A H9AA . 0.9300 ?
C7B C6B . 1.384(3) ?
C7B H7BA . 0.9300 ?
C10A H10B . 0.9300 ?
C9D H9DA . 0.9300 ?
C7A H7AA . 0.9300 ?
C4B H4BA . 0.9300 ?
C10B C9B . 1.364(3) ?
C10B H10C . 0.9300 ?
C2D C1D . 1.483(5) ?
C2D H2DB . 0.9700 ?
C2D H2DC . 0.9700 ?
C3C N1C . 1.300(4) ?
C6C C5C . 1.369(3) ?
C6C C7C . 1.378(3) ?
C6C H6CA . 0.9300 ?
C9B H9BA . 0.9300 ?
C7D H7DA . 0.9300 ?
C4C C5C . 1.451(3) ?
C4C H4CA . 0.9300 ?
C5C C10C . 1.385(4) ?
C2A C1A . 1.476(5) ?
C2A H2AB . 0.9700 ?
C2A H2AC . 0.9700 ?
N1C C2C . 1.474(4) ?
N1C H1CA . 0.8600 ?
C6B H6BA . 0.9300 ?
C7C H7CA . 0.9300 ?
C10C C9C . 1.383(4) ?
C10C H10D . 0.9300 ?
C9C H9CA . 0.9300 ?
C2B C1B . 1.485(4) ?
C2B H2BB . 0.9700 ?
C2B H2BC . 0.9700 ?
C11D H11A . 0.9600 ?
C11D H11B . 0.9600 ?
C11D H11C . 0.9600 ?
C1B H1BB . 0.9600 ?
C1B H1BC . 0.9600 ?
C1B H1BD . 0.9600 ?
C11A H11D . 0.9600 ?
C11A H11E . 0.9600 ?
C11A H11F . 0.9600 ?
C1A H1AB . 0.9600 ?
C1A H1AC . 0.9600 ?
C1A H1AD . 0.9600 ?
C11C H11G . 0.9600 ?
C11C H11H . 0.9600 ?
C11C H11I . 0.9600 ?
C1D H1DB . 0.9600 ?
C1D H1DC . 0.9600 ?
C1D H1DD . 0.9600 ?
C11B H11J . 0.9600 ?
C11B H11K . 0.9600 ?
C11B H11L . 0.9600 ?
C2C C1C . 1.344(5) ?
C2C H2CB . 0.9700 ?
C2C H2CC . 0.9700 ?
C1C H1CB . 0.9600 ?
C1C H1CC . 0.9600 ?
C1C H1CD . 0.9600 ?

loop_
_geom_hbond_atom_site_label_D
_geom_hbond_atom_site_label_H
_geom_hbond_atom_site_label_A
_geom_hbond_site_symmetry_A
_geom_hbond_distance_DH
_geom_hbond_distance_HA
_geom_hbond_distance_DA
_geom_hbond_angle_DHA
N1A H1AA N2A . 0.86 2.20 2.602(3) 108
N1B H1BA N3B . 0.86 2.17 2.585(3) 109
N1C H1CA N3C . 0.86 2.23 2.624(3) 108
N3D H3DA N1D . 0.86 2.22 2.610(3) 107
N3A H3AA S1D 1_545 0.86 2.59 3.398(2) 156
N2D H2DA S2A 1_565 0.86 2.57 3.402(2) 163
N1A H1AA S1B . 0.86 2.81 3.4798(19) 136
N2B H2BA S1C . 0.86 2.72 3.579(2) 174
N2C H2CA S1B . 0.86 2.64 3.487(3) 168
